data_2216230
loop_
_publ_author_name
'Zhang, Shu-Ming'
'Du, Jian-Long'

_publ_section_title
;
 Tetraaquabis[4-(tetrazol-1-yl)benzoato-\k<i>N</i>^4^]nickel(II)
 dihydrate
;
_journal_coeditor_code AT2494
_journal_issue 12
_journal_name_full 'Acta Crystallographica Section E'
_journal_page_first m3139
_journal_page_last m3139
_journal_paper_doi 10.1107/S1600536807060138
_journal_volume 63
_journal_year 2007
_chemical_formula_iupac '[Ni (C8 H5 N4 O2)2 (H2 O)4], 2H2 O'
_chemical_formula_moiety 'C16 H22 N8 Ni O10'
_chemical_formula_sum 'C16 H22 N8 Ni O10'
_chemical_formula_weight 545.13
_chemical_name_systematic
;
Tetraaquabis[4-(tetrazol-1-yl)benzoato-\kN^4^]nickel(II) dihydrate
;
_space_group_IT_number 2
_symmetry_cell_setting triclinic
_symmetry_space_group_name_Hall '-P 1'
_symmetry_space_group_name_H-M 'P -1'
_atom_sites_solution_hydrogens geom
_atom_sites_solution_primary direct
_atom_sites_solution_secondary difmap
_audit_creation_method SHELXL97
_cell_angle_alpha 96.90(3)
_cell_angle_beta 94.62(3)
_cell_angle_gamma 116.00(3)
_cell_formula_units_Z 1
_cell_length_a 7.3830(15)
_cell_length_b 7.5819(15)
_cell_length_c 10.712(2)
_cell_measurement_reflns_used 5360
_cell_measurement_temperature 293(2)
_cell_measurement_theta_max 27.8
_cell_measurement_theta_min 3.0
_cell_volume 529.0(2)
_computing_cell_refinement 'SAINT (Bruker, 1998)'
_computing_data_collection 'SMART (Bruker, 1998)'
_computing_data_reduction SAINT
_computing_molecular_graphics 'SHELXTL (Bruker, 1998)'
_computing_publication_material SHELXTL
_computing_structure_refinement 'SHELXL97 (Sheldrick, 1997)'
_computing_structure_solution 'SHELXL97 (Sheldrick, 1997)'
_diffrn_ambient_temperature 293(2)
_diffrn_measured_fraction_theta_full 0.995
_diffrn_measured_fraction_theta_max 0.995
_diffrn_measurement_device_type 'Bruker SMART 1000 CCD area-detector'
_diffrn_measurement_method '\f and \w scan'
_diffrn_radiation_monochromator graphite
_diffrn_radiation_source 'fine-focus sealed tube'
_diffrn_radiation_type MoK\a
_diffrn_radiation_wavelength 0.71073
_diffrn_reflns_av_R_equivalents 0.0223
_diffrn_reflns_av_sigmaI/netI 0.0290
_diffrn_reflns_limit_h_max 9
_diffrn_reflns_limit_h_min -9
_diffrn_reflns_limit_k_max 9
_diffrn_reflns_limit_k_min -9
_diffrn_reflns_limit_l_max 13
_diffrn_reflns_limit_l_min -13
_diffrn_reflns_number 5651
_diffrn_reflns_theta_full 27.48
_diffrn_reflns_theta_max 27.48
_diffrn_reflns_theta_min 3.04
_diffrn_standards_decay_% 0
_diffrn_standards_interval_count 0
_diffrn_standards_interval_time 0
_diffrn_standards_number 0
_exptl_absorpt_coefficient_mu 0.992
_exptl_absorpt_correction_T_max 0.766
_exptl_absorpt_correction_T_min 0.758
_exptl_absorpt_correction_type multi-scan
_exptl_absorpt_process_details '(SADABS; Bruker, 1998)'
_exptl_crystal_colour green
_exptl_crystal_density_diffrn 1.711
_exptl_crystal_density_method 'not measured'
_exptl_crystal_description block
_exptl_crystal_F_000 282
_exptl_crystal_size_max 0.3
_exptl_crystal_size_mid 0.3
_exptl_crystal_size_min 0.3
_refine_diff_density_max 0.253
_refine_diff_density_min -0.270
_refine_ls_extinction_coef 0
_refine_ls_extinction_method none
_refine_ls_goodness_of_fit_ref 1.139
_refine_ls_hydrogen_treatment mixed
_refine_ls_matrix_type full
_refine_ls_number_parameters 184
_refine_ls_number_reflns 2419
_refine_ls_number_restraints 0
_refine_ls_restrained_S_all 1.139
_refine_ls_R_factor_all 0.0369
_refine_ls_R_factor_gt 0.0314
_refine_ls_shift/su_max 0.000
_refine_ls_shift/su_mean 0.000
_refine_ls_structure_factor_coef Fsqd
_refine_ls_weighting_details 'calc w=1/[\s^2^(Fo^2^)+(0.0235P)^2^+0.2500P] where P=(Fo^2^+2Fc^2^)/3'
_refine_ls_weighting_scheme calc
_refine_ls_wR_factor_gt 0.0664
_refine_ls_wR_factor_ref 0.0683
_reflns_number_gt 2221
_reflns_number_total 2419
_reflns_threshold_expression I>2sigma(I)
_cod_data_source_file at2494.cif
_cod_data_source_block I
_cod_database_code 2216230
_cod_database_fobs_code 2216230

loop_
_symmetry_equiv_pos_as_xyz
'x, y, z'
'-x, -y, -z'

loop_
_atom_site_type_symbol
_atom_site_label
_atom_site_fract_x
_atom_site_fract_y
_atom_site_fract_z
_atom_site_U_iso_or_equiv
_atom_site_adp_type
_atom_site_calc_flag
_atom_site_refinement_flags
_atom_site_occupancy
Ni Ni1 0.5000 0.0000 0.5000 0.01921(10) Uani d S 1
O O2W 0.7492(2) -0.0451(3) 0.53264(13) 0.0276(3) Uani d . 1
O O3W 0.0848(2) 0.2902(2) 0.64256(16) 0.0335(3) Uani d . 1
N N1 0.5324(2) 0.1275(2) 0.68998(14) 0.0241(3) Uani d . 1
O O1W 0.6797(2) 0.2685(2) 0.45392(14) 0.0298(3) Uani d . 1
O O2 0.1970(2) 0.3646(2) 1.40415(12) 0.0319(3) Uani d . 1
N N4 0.4656(2) 0.2020(2) 0.87325(13) 0.0222(3) Uani d . 1
O O1 -0.0689(2) 0.3363(2) 1.27599(13) 0.0389(4) Uani d . 1
N N2 0.6909(3) 0.1679(3) 0.77918(15) 0.0364(4) Uani d . 1
C C1 0.3960(3) 0.1505(3) 0.75005(16) 0.0270(4) Uani d . 1
H H1A 0.2701 0.1334 0.7125 0.032 Uiso calc R 1
N N3 0.6530(3) 0.2133(3) 0.88977(16) 0.0381(4) Uani d . 1
C C8 0.1002(3) 0.3386(3) 1.29574(17) 0.0259(4) Uani d . 1
C C6 0.3882(3) 0.3152(3) 1.20129(17) 0.0289(4) Uani d . 1
H H6A 0.4567 0.3434 1.2835 0.035 Uiso calc R 1
C C4 0.1001(3) 0.2715(3) 1.06100(18) 0.0287(4) Uani d . 1
H H4A -0.0268 0.2696 1.0481 0.034 Uiso calc R 1
C C2 0.3748(3) 0.2411(3) 0.97907(16) 0.0222(4) Uani d . 1
C C5 0.1985(3) 0.3081(3) 1.18314(16) 0.0232(4) Uani d . 1
C C7 0.4783(3) 0.2814(3) 1.09967(17) 0.0284(4) Uani d . 1
H H7A 0.6064 0.2857 1.1123 0.034 Uiso calc R 1
C C3 0.1874(3) 0.2377(3) 0.95800(17) 0.0294(4) Uani d . 1
H H3A 0.1208 0.2129 0.8757 0.035 Uiso calc R 1
H H1WB 0.716(4) 0.371(4) 0.502(3) 0.043(7) Uiso d . 1
H H2WB 0.741(4) -0.138(4) 0.559(3) 0.056(9) Uiso d . 1
H H1WA 0.762(4) 0.288(4) 0.408(3) 0.059(9) Uiso d . 1
H H3WB 0.069(4) 0.372(4) 0.675(3) 0.044(8) Uiso d . 1
H H2WA 0.847(5) 0.048(5) 0.574(3) 0.059(9) Uiso d . 1
H H3WA 0.118(5) 0.321(5) 0.572(3) 0.074(10) Uiso d . 1

loop_
_atom_site_aniso_label
_atom_site_aniso_U_11
_atom_site_aniso_U_22
_atom_site_aniso_U_33
_atom_site_aniso_U_12
_atom_site_aniso_U_13
_atom_site_aniso_U_23
Ni1 0.02186(18) 0.02399(18) 0.01459(16) 0.01276(14) 0.00607(12) 0.00174(12)
O2W 0.0278(8) 0.0313(8) 0.0277(7) 0.0172(7) 0.0047(6) 0.0034(7)
O3W 0.0370(8) 0.0400(9) 0.0309(8) 0.0228(7) 0.0111(7) 0.0070(7)
N1 0.0278(8) 0.0300(8) 0.0179(7) 0.0161(7) 0.0066(6) 0.0026(6)
O1W 0.0365(8) 0.0268(8) 0.0257(7) 0.0123(7) 0.0152(7) 0.0035(6)
O2 0.0464(9) 0.0384(8) 0.0177(7) 0.0247(7) 0.0101(6) 0.0039(6)
N4 0.0230(8) 0.0309(8) 0.0158(7) 0.0149(7) 0.0065(6) 0.0016(6)
O1 0.0377(8) 0.0605(10) 0.0299(8) 0.0311(8) 0.0159(6) 0.0067(7)
N2 0.0298(9) 0.0620(12) 0.0201(8) 0.0258(9) 0.0048(7) -0.0031(8)
C1 0.0283(10) 0.0403(11) 0.0168(9) 0.0200(9) 0.0050(7) 0.0016(8)
N3 0.0298(9) 0.0673(13) 0.0222(8) 0.0288(9) 0.0043(7) -0.0023(8)
C8 0.0350(11) 0.0245(9) 0.0214(9) 0.0151(8) 0.0118(8) 0.0036(7)
C6 0.0326(11) 0.0414(11) 0.0163(9) 0.0202(9) 0.0055(8) 0.0031(8)
C4 0.0253(10) 0.0427(12) 0.0226(9) 0.0197(9) 0.0060(8) 0.0029(8)
C2 0.0272(9) 0.0261(9) 0.0158(8) 0.0136(8) 0.0086(7) 0.0028(7)
C5 0.0282(10) 0.0258(9) 0.0177(8) 0.0135(8) 0.0087(7) 0.0031(7)
C7 0.0265(10) 0.0445(12) 0.0198(9) 0.0212(9) 0.0054(8) 0.0042(8)
C3 0.0297(10) 0.0463(12) 0.0160(9) 0.0213(10) 0.0040(7) 0.0025(8)

loop_
_atom_type_symbol
_atom_type_description
_atom_type_scat_dispersion_real
_atom_type_scat_dispersion_imag
_atom_type_scat_source
C C 0.0033 0.0016 'International Tables Vol C Tables 4.2.6.8 and 6.1.1.4'
H H 0.0000 0.0000 'International Tables Vol C Tables 4.2.6.8 and 6.1.1.4'
N N 0.0061 0.0033 'International Tables Vol C Tables 4.2.6.8 and 6.1.1.4'
O O 0.0106 0.0060 'International Tables Vol C Tables 4.2.6.8 and 6.1.1.4'
Ni Ni 0.3393 1.1124 'International Tables Vol C Tables 4.2.6.8 and 6.1.1.4'

loop_
_geom_angle_atom_site_label_1
_geom_angle_atom_site_label_2
_geom_angle_atom_site_label_3
_geom_angle_site_symmetry_1
_geom_angle_site_symmetry_3
_geom_angle
_geom_angle_publ_flag
O2W Ni1 O2W 2_656 . 180.00(8) ?
O2W Ni1 O1W 2_656 . 90.81(7) ?
O2W Ni1 O1W . . 89.19(7) yes
O2W Ni1 O1W 2_656 2_656 89.19(7) ?
O2W Ni1 O1W . 2_656 90.81(7) ?
O1W Ni1 O1W . 2_656 180.0 ?
O2W Ni1 N1 2_656 2_656 92.56(7) ?
O2W Ni1 N1 . 2_656 87.44(7) ?
O1W Ni1 N1 . 2_656 88.07(7) ?
O1W Ni1 N1 2_656 2_656 91.93(7) ?
O2W Ni1 N1 2_656 . 87.44(7) ?
O2W Ni1 N1 . . 92.56(7) yes
O1W Ni1 N1 . . 91.93(7) yes
O1W Ni1 N1 2_656 . 88.07(7) ?
N1 Ni1 N1 2_656 . 180.0 ?
Ni1 O2W H2WB . . 120(2) ?
Ni1 O2W H2WA . . 115(2) ?
H2WB O2W H2WA . . 106(3) ?
H3WB O3W H3WA . . 106(3) ?
C1 N1 N2 . . 106.30(15) ?
C1 N1 Ni1 . . 128.19(13) ?
N2 N1 Ni1 . . 124.50(12) ?
Ni1 O1W H1WB . . 122.5(18) ?
Ni1 O1W H1WA . . 125(2) ?
H1WB O1W H1WA . . 106(3) ?
C1 N4 N3 . . 107.85(15) ?
C1 N4 C2 . . 131.03(16) ?
N3 N4 C2 . . 121.12(15) ?
N3 N2 N1 . . 110.27(15) ?
N1 C1 N4 . . 108.89(17) ?
N1 C1 H1A . . 125.6 ?
N4 C1 H1A . . 125.6 ?
N2 N3 N4 . . 106.69(16) ?
O1 C8 O2 . . 124.76(17) ?
O1 C8 C5 . . 118.33(17) ?
O2 C8 C5 . . 116.91(17) ?
C5 C6 C7 . . 120.97(18) ?
C5 C6 H6A . . 119.5 ?
C7 C6 H6A . . 119.5 ?
C3 C4 C5 . . 120.80(18) ?
C3 C4 H4A . . 119.6 ?
C5 C4 H4A . . 119.6 ?
C3 C2 C7 . . 121.79(17) ?
C3 C2 N4 . . 119.42(16) ?
C7 C2 N4 . . 118.79(16) ?
C6 C5 C4 . . 119.21(17) ?
C6 C5 C8 . . 119.98(17) ?
C4 C5 C8 . . 120.81(17) ?
C2 C7 C6 . . 118.51(18) ?
C2 C7 H7A . . 120.7 ?
C6 C7 H7A . . 120.7 ?
C2 C3 C4 . . 118.70(17) ?
C2 C3 H3A . . 120.6 ?
C4 C3 H3A . . 120.6 ?

loop_
_geom_bond_atom_site_label_1
_geom_bond_atom_site_label_2
_geom_bond_site_symmetry_2
_geom_bond_distance
_geom_bond_publ_flag
Ni1 O2W 2_656 2.0252(15) ?
Ni1 O2W . 2.0252(15) yes
Ni1 O1W . 2.0315(16) yes
Ni1 O1W 2_656 2.0315(16) ?
Ni1 N1 2_656 2.0927(15) ?
Ni1 N1 . 2.0927(15) yes
O2W H2WB . 0.77(3) ?
O2W H2WA . 0.80(3) ?
O3W H3WB . 0.74(3) ?
O3W H3WA . 0.84(3) ?
N1 C1 . 1.299(2) ?
N1 N2 . 1.346(2) ?
O1W H1WB . 0.80(3) ?
O1W H1WA . 0.79(3) ?
O2 C8 . 1.259(2) ?
N4 C1 . 1.323(2) ?
N4 N3 . 1.344(2) ?
N4 C2 . 1.428(2) ?
O1 C8 . 1.241(2) ?
N2 N3 . 1.281(2) ?
C1 H1A . 0.9300 ?
C8 C5 . 1.502(2) ?
C6 C5 . 1.375(3) ?
C6 C7 . 1.376(3) ?
C6 H6A . 0.9300 ?
C4 C3 . 1.375(3) ?
C4 C5 . 1.378(3) ?
C4 H4A . 0.9300 ?
C2 C3 . 1.371(3) ?
C2 C7 . 1.374(3) ?
C7 H7A . 0.9300 ?
C3 H3A . 0.9300 ?

loop_
_geom_hbond_atom_site_label_D
_geom_hbond_atom_site_label_H
_geom_hbond_atom_site_label_A
_geom_hbond_site_symmetry_A
_geom_hbond_distance_DH
_geom_hbond_distance_HA
_geom_hbond_distance_DA
_geom_hbond_angle_DHA
O1W H1WA O1 1_654 0.79(3) 1.92(3) 2.704(2) 171(3)
O1W H1WB O2 2_667 0.80(3) 1.93(3) 2.724(2) 172(3)
O2W H2WB O2 2_657 0.77(3) 2.04(3) 2.771(2) 160(3)
O2W H2WA O3W 1_655 0.80(3) 1.91(3) 2.697(3) 168(3)
O3W H3WB O1 2_567 0.74(3) 2.21(3) 2.917(2) 162(3)
O3W H3WA O2 1_554 0.84(3) 1.96(3) 2.793(2) 173(3)

loop_
_geom_torsion_atom_site_label_1
_geom_torsion_atom_site_label_2
_geom_torsion_atom_site_label_3
_geom_torsion_atom_site_label_4
_geom_torsion_site_symmetry_1
_geom_torsion
O2W Ni1 N1 C1 2_656 19.06(17)
O2W Ni1 N1 C1 . -160.94(17)
O1W Ni1 N1 C1 . 109.78(17)
O1W Ni1 N1 C1 2_656 -70.22(17)
N1 Ni1 N1 C1 2_656 -11E1(10)
O2W Ni1 N1 N2 2_656 -174.01(16)
O2W Ni1 N1 N2 . 5.99(16)
O1W Ni1 N1 N2 . -83.29(16)
O1W Ni1 N1 N2 2_656 96.71(16)
N1 Ni1 N1 N2 2_656 6E1(10)
C1 N1 N2 N3 . 0.2(2)
Ni1 N1 N2 N3 . -169.14(14)
N2 N1 C1 N4 . -0.5(2)
Ni1 N1 C1 N4 . 168.30(12)
N3 N4 C1 N1 . 0.6(2)
C2 N4 C1 N1 . -178.81(17)
N1 N2 N3 N4 . 0.2(2)
C1 N4 N3 N2 . -0.5(2)
C2 N4 N3 N2 . 179.00(17)
C1 N4 C2 C3 . -3.8(3)
N3 N4 C2 C3 . 176.84(18)
C1 N4 C2 C7 . 176.2(2)
N3 N4 C2 C7 . -3.1(3)
C7 C6 C5 C4 . -1.7(3)
C7 C6 C5 C8 . 177.90(18)
C3 C4 C5 C6 . 1.5(3)
C3 C4 C5 C8 . -178.04(18)
O1 C8 C5 C6 . 178.18(18)
O2 C8 C5 C6 . -1.9(3)
O1 C8 C5 C4 . -2.3(3)
O2 C8 C5 C4 . 177.66(18)
C3 C2 C7 C6 . 1.2(3)
N4 C2 C7 C6 . -178.79(17)
C5 C6 C7 C2 . 0.3(3)
C7 C2 C3 C4 . -1.4(3)
N4 C2 C3 C4 . 178.65(18)
C5 C4 C3 C2 . 0.0(3)
